data_7014130
loop_
_publ_author_name
'Kepert, Christopher M.'
'Bond, Alan M.'
'Deacon, Glen B.'
'Spiccia, Leone'
'Skelton, Brian W.'
'White, Allan H.'

_publ_section_title
;
 The synthesis and structure of heteroleptic tris(diimine)ruthenium(II)
 complexes.
;
_journal_issue 11
_journal_name_full 'Dalton transactions (Cambridge, England : 2003)'
_journal_page_first 1766
_journal_page_last 1774
_journal_paper_doi 10.1039/b401761g
_journal_year 2004
_chemical_formula_sum 'C35.5 H35 Cl2 N7 O9.5 Ru'
_chemical_formula_weight 883.69
_space_group_IT_number 2
_symmetry_cell_setting triclinic
_symmetry_space_group_name_Hall '-P 1'
_symmetry_space_group_name_H-M 'P -1'
_audit_creation_date 02-12-13
_audit_creation_method Xtal3.6
_cell_angle_alpha 94.6510(10)
_cell_angle_beta 95.8800(10)
_cell_angle_gamma 95.3650(10)
_cell_formula_units_Z 2
_cell_length_a 8.9560(10)
_cell_length_b 12.1980(10)
_cell_length_c 16.5730(10)
_cell_measurement_temperature 293
_cell_volume 1785.6(3)
_computing_cell_refinement 'MSC/AFC Diffractometer Control'
_computing_data_collection 'MSC/AFC Diffractometer Control'
_computing_data_reduction teXan
_computing_molecular_graphics xtal
_computing_publication_material 'xtal BONDLA CIFIO'
_computing_structure_refinement 'xtal CRYLSQ'
_computing_structure_solution teXan
_diffrn_ambient_temperature 293
_diffrn_measurement_device_type
;
Enraf Nonius CCD Diffractometer'
;
_diffrn_measurement_method '\w scans'
_diffrn_radiation_detector 'CCD area detector'
_diffrn_radiation_monochromator graphite
_diffrn_radiation_source 'rotating anode'
_diffrn_radiation_type 'Mo K\a'
_diffrn_radiation_wavelength .71073
_diffrn_reflns_av_sigmaI/netI .207
_diffrn_reflns_limit_h_max 11
_diffrn_reflns_limit_h_min 0
_diffrn_reflns_limit_k_max 16
_diffrn_reflns_limit_k_min -16
_diffrn_reflns_limit_l_max 18
_diffrn_reflns_limit_l_min -19
_diffrn_reflns_number 7876
_diffrn_reflns_theta_max 28.28
_diffrn_reflns_theta_min 3.19
_diffrn_standards_decay_% 0
_exptl_absorpt_coefficient_mu .658
_exptl_absorpt_correction_type none
_exptl_absorpt_process_details
;
?
;
_exptl_crystal_colour red
_exptl_crystal_density_diffrn 1.644
_exptl_crystal_description 'rectangular plate'
_exptl_crystal_F_000 902
_exptl_crystal_size_max 0.15
_exptl_crystal_size_mid 0.10
_exptl_crystal_size_min 0.03
_refine_diff_density_max 1.343
_refine_diff_density_min -.561
_refine_ls_goodness_of_fit_all 1.093
_refine_ls_goodness_of_fit_ref 1.089
_refine_ls_hydrogen_treatment noref
_refine_ls_matrix_type full
_refine_ls_number_constraints 0
_refine_ls_number_parameters 538
_refine_ls_number_reflns 3566
_refine_ls_number_restraints 0
_refine_ls_R_factor_all .17
_refine_ls_R_factor_gt .064
_refine_ls_shift/su_max .179
_refine_ls_shift/su_mean .005
_refine_ls_structure_factor_coef F
_refine_ls_weighting_scheme calc
_refine_ls_wR_factor_all .14
_refine_ls_wR_factor_ref .093
_reflns_d_resolution_high .75
_reflns_d_resolution_low 6.377
_reflns_Friedel_coverage 0
_reflns_limit_h_max 11
_reflns_limit_h_min 0
_reflns_limit_k_max 16
_reflns_limit_k_min -16
_reflns_limit_l_max 18
_reflns_limit_l_min -19
_reflns_number_gt 3566
_reflns_number_total 7876
_reflns_threshold_expression 'I    > 3.00 sig(I   )'
_cod_data_source_file b401761g.txt
_cod_data_source_block ck551a
_cod_original_sg_symbol_Hall -p_1
_cod_original_sg_symbol_H-M P_-1
_cod_original_formula_sum 'C35.5 H35 Cl2 N7 O9.5 Ru1'
_cod_database_code 7014130

loop_
_symmetry_equiv_pos_as_xyz
+x,+y,+z
-x,-y,-z

loop_
_atom_site_label
_atom_site_fract_x
_atom_site_fract_y
_atom_site_fract_z
_atom_site_U_iso_or_equiv
_atom_site_adp_type
_atom_site_calc_flag
_atom_site_calc_attached_atom
_atom_site_occupancy
_atom_site_disorder_assembly
_atom_site_disorder_group
Ru .05115(8) .21581(6) .24808(4) .0324(4) Uani ? ? 1.00000 ? ?
Cl1 .5103(3) .2599(3) -.02097(17) .0572(16) Uani ? ? 1.00000 ? ?
Cl2 .2521(3) .6493(2) .38636(15) .0523(14) Uani ? ? 1.00000 ? ?
O1 -.2650(9) .8240(7) .2072(5) .072(5) Uani ? ? 1.00000 ? ?
O2 .513(2) .1390(17) -.0501(15) .122(15) Uani ? ? .50000 ? ?
O3 .589(3) .232(4) .0490(13) .17(3) Uani ? ? .50000 ? ?
O4 .648(2) .2916(12) .0212(10) .061(10) Uani ? ? .50000 ? ?
O5 .5898(16) .2583(12) -.0932(8) .055(8) Uani ? ? .50000 ? ?
O6 .402(2) .255(2) .0372(15) .119(17) Uani ? ? .50000 ? ?
O7 .3614(16) .2220(14) -.0345(10) .060(9) Uani ? ? .50000 ? ?
O8 .473(2) .329(2) -.0791(13) .121(16) Uani ? ? .50000 ? ?
O9 .510(3) .3833(19) .010(2) .15(2) Uani ? ? .50000 ? ?
O10 .262(3) .7082(17) .3209(12) .093(6) Uiso ? ? .50000 ? ?
O11 .1009(17) .6151(12) .3471(9) .060(4) Uiso ? ? .50000 ? ?
O12 .144(4) .584(3) .4121(19) .163(11) Uiso ? ? .50000 ? ?
O13 .316(2) .5533(15) .4123(11) .076(5) Uiso ? ? .50000 ? ?
O14 .378(3) .577(2) .3838(14) .104(7) Uiso ? ? .50000 ? ?
O15 .2654(12) .7283(9) .4545(5) .103(7) Uani ? ? 1.00000 ? ?
O16 .349(3) .6857(18) .3284(12) .094(6) Uiso ? ? .50000 ? ?
O17 .483(4) .047(3) .482(3) .18(3) Uani ? ? .50000 ? ?
N1 -.0430(8) .1533(6) .1336(4) .035(4) Uani ? ? 1.00000 ? ?
N2 .1291(8) .3378(6) .1805(4) .035(4) Uani ? ? 1.00000 ? ?
N3 -.1273(8) .3068(6) .2718(4) .036(4) Uani ? ? 1.00000 ? ?
N4 -.0587(14) .3239(9) .4139(6) .079(7) Uani ? ? 1.00000 ? ?
N5 .1569(9) .2856(6) .3607(5) .044(4) Uani ? ? 1.00000 ? ?
N6 -.0223(10) .0844(7) .3102(5) .049(5) Uani ? ? 1.00000 ? ?
N7 .2262(9) .1216(6) .2308(5) .042(4) Uani ? ? 1.00000 ? ?
C1 -.1338(10) .0584(8) .1107(6) .040(5) Uani ? ? 1.00000 ? ?
C2 -.1867(10) .0265(8) .0312(6) .041(5) Uani ? ? 1.00000 ? ?
C3 -.1505(10) .0898(8) -.0280(5) .041(5) Uani ? ? 1.00000 ? ?
C4 -.0537(10) .1904(7) -.0090(5) .034(4) Uani ? ? 1.00000 ? ?
C5 -.0099(10) .2652(8) -.0681(5) .040(5) Uani ? ? 1.00000 ? ?
C6 .0812(10) .3605(8) -.0438(6) .038(5) Uani ? ? 1.00000 ? ?
C7 .1342(9) .3872(7) .0416(5) .034(5) Uani ? ? 1.00000 ? ?
C8 .2293(10) .4844(7) .0722(6) .038(5) Uani ? ? 1.00000 ? ?
C9 .2638(10) .5063(7) .1533(5) .038(5) Uani ? ? 1.00000 ? ?
C10 .2144(10) .4320(7) .2068(5) .036(5) Uani ? ? 1.00000 ? ?
C11 .0873(9) .3172(7) .0986(5) .032(4) Uani ? ? 1.00000 ? ?
C12 -.0056(9) .2166(7) .0718(5) .029(4) Uani ? ? 1.00000 ? ?
C13 -.0707(12) .2330(9) -.1559(6) .052(6) Uani ? ? 1.00000 ? ?
C14 .1382(12) .4354(8) -.1021(6) .049(6) Uani ? ? 1.00000 ? ?
C15 -.2314(10) .3293(8) .2112(6) .039(5) Uani ? ? 1.00000 ? ?
C16 -.3529(11) .3856(8) .2220(6) .049(6) Uani ? ? 1.00000 ? ?
C17 -.3751(14) .4249(10) .3000(8) .066(7) Uani ? ? 1.00000 ? ?
C18 -.2741(18) .4036(10) .3623(8) .077(8) Uani ? ? 1.00000 ? ?
C19 -.1493(14) .3468(9) .3474(6) .056(6) Uani ? ? 1.00000 ? ?
C20 .0834(14) .3197(11) .4216(8) .067(7) Uani ? ? 1.00000 ? ?
C21 .164(2) .3454(10) .5061(7) .077(8) Uani ? ? 1.00000 ? ?
C22 .3125(16) .3327(11) .5140(8) .070(8) Uani ? ? 1.00000 ? ?
C23 .3879(15) .3095(10) .4539(8) .070(7) Uani ? ? 1.00000 ? ?
C24 .3058(13) .2847(9) .3803(7) .063(6) Uani ? ? 1.00000 ? ?
C25 -.1485(16) .0707(10) .3416(8) .078(8) Uani ? ? 1.00000 ? ?
C26 -.180(3) -.0131(16) .3967(12) .143(16) Uani ? ? 1.00000 ? ?
C27 -.055(3) -.0798(18) .4078(10) .123(15) Uani ? ? 1.00000 ? ?
C28 .066(3) -.0718(14) .3721(12) .129(14) Uani ? ? 1.00000 ? ?
C29 .0887(18) .0121(8) .3249(7) .079(8) Uani ? ? 1.00000 ? ?
C30 .2341(16) .0326(9) .2742(7) .067(7) Uani ? ? 1.00000 ? ?
C31 .351(2) -.0334(11) .2687(9) .089(9) Uani ? ? 1.00000 ? ?
C32 .4569(17) -.0101(12) .2189(11) .088(9) Uani ? ? 1.00000 ? ?
C33 .4481(11) .0769(10) .1737(7) .059(6) Uani ? ? 1.00000 ? ?
C34 .3316(10) .1408(8) .1817(6) .045(5) Uani ? ? 1.00000 ? ?
C35 -.3077(16) .7423(11) .2593(8) .080(8) Uani ? ? 1.00000 ? ?
C36 .425(5) -.071(3) .457(2) .13(3) Uani ? ? .50000 ? ?
H1 -.15790 .01200 .15270 .05200 Uiso ? ? 1.00000 ? ?
H2 -.25490 -.03869 .01719 .05300 Uiso ? ? 1.00000 ? ?
H3 -.18550 .06650 -.08361 .04900 Uiso ? ? 1.00000 ? ?
H4 .26610 .53250 .03570 .04400 Uiso ? ? 1.00000 ? ?
H5 .32499 .57290 .17440 .04600 Uiso ? ? 1.00000 ? ?
H6 .24170 .45090 .26380 .04600 Uiso ? ? 1.00000 ? ?
H7 -.03810 .16300 -.17231 .06200 Uiso ? ? 1.00000 ? ?
H8 -.17840 .22550 -.16011 .06200 Uiso ? ? 1.00000 ? ?
H9 -.03590 .28670 -.18830 .06200 Uiso ? ? 1.00000 ? ?
H10 .09770 .40930 -.15590 .05900 Uiso ? ? 1.00000 ? ?
H11 .24520 .44090 -.09770 .05900 Uiso ? ? 1.00000 ? ?
H12 .10720 .50730 -.08921 .05900 Uiso ? ? 1.00000 ? ?
H13 -.21580 .30430 .15609 .04700 Uiso ? ? 1.00000 ? ?
H14 -.42110 .39910 .17780 .06100 Uiso ? ? 1.00000 ? ?
H15 -.45860 .46220 .31089 .07600 Uiso ? ? 1.00000 ? ?
H16 -.28720 .42830 .41490 .08500 Uiso ? ? 1.00000 ? ?
H17 -.11130 .37390 .46570 .05900 Uiso ? ? 1.00000 ? ?
H18 .11130 .37090 .55090 .07600 Uiso ? ? 1.00000 ? ?
H19 .35430 .34130 .56659 .08300 Uiso ? ? 1.00000 ? ?
H20 .49190 .30931 .46250 .08700 Uiso ? ? 1.00000 ? ?
H21 .36180 .26380 .33590 .06800 Uiso ? ? 1.00000 ? ?
H22 -.22930 .11560 .32630 .10200 Uiso ? ? 1.00000 ? ?
H23 -.25730 -.03360 .42550 .12900 Uiso ? ? 1.00000 ? ?
H24 -.06030 -.13200 .44400 .10700 Uiso ? ? 1.00000 ? ?
H25 .13720 -.12340 .38140 .14300 Uiso ? ? 1.00000 ? ?
H26 .35930 -.09600 .29920 .09400 Uiso ? ? 1.00000 ? ?
H27 .53730 -.05680 .21790 .09200 Uiso ? ? 1.00000 ? ?
H28 .52270 .09210 .13680 .07700 Uiso ? ? 1.00000 ? ?
H29 .32550 .20420 .15230 .05900 Uiso ? ? 1.00000 ? ?
H30 -.41571 .71910 .25849 .05900 Uiso ? ? 1.00000 ? ?
H31 -.26310 .67580 .24600 .09600 Uiso ? ? 1.00000 ? ?
H32 -.27381 .76821 .31459 .09600 Uiso ? ? 1.00000 ? ?

loop_
_atom_site_aniso_label
_atom_site_aniso_U_11
_atom_site_aniso_U_22
_atom_site_aniso_U_33
_atom_site_aniso_U_12
_atom_site_aniso_U_13
_atom_site_aniso_U_23
Ru .0285(4) .0321(5) .0352(4) .0004(3) -.0022(3) .0054(3)
Cl1 .0317(15) .075(2) .0654(18) .0029(13) .0083(12) .0085(14)
Cl2 .0609(17) .0547(17) .0440(15) .0117(14) .0105(12) .0097(12)
O1 .078(6) .076(6) .062(5) .016(5) -.003(4) .007(4)
O2 .059(12) .086(15) .20(2) -.011(11) -.005(13) -.076(16)
O3 .10(2) .39(6) .031(13) .05(3) .000(11) .01(2)
O4 .098(15) .042(9) .036(10) .003(9) -.021(9) .004(7)
O5 .032(8) .065(10) .066(9) -.008(7) .012(7) .003(7)
O6 .077(14) .18(2) .121(19) .045(15) .064(14) .031(17)
O7 .042(9) .083(12) .059(10) .008(8) .021(7) .004(9)
O8 .068(13) .19(2) .095(15) -.055(15) -.033(11) .088(16)
O9 .097(17) .081(16) .27(3) -.018(13) .08(2) -.06(2)
O15 .131(9) .117(8) .059(5) .049(7) .003(5) -.035(5)
O17 .13(3) .17(4) .25(4) .02(2) -.02(2) .09(3)
N1 .024(4) .033(4) .048(5) .006(3) -.000(3) .002(3)
N2 .032(4) .029(4) .041(4) -.000(3) -.001(3) .001(3)
N3 .035(4) .036(4) .038(4) .008(3) .001(3) .006(3)
N4 .094(9) .073(8) .068(7) .020(6) -.005(6) -.000(5)
N5 .051(5) .036(5) .045(5) -.001(4) .002(4) .009(4)
N6 .063(6) .040(5) .043(5) .004(4) -.002(4) .008(4)
N7 .038(5) .034(5) .049(5) .006(4) -.016(4) .001(4)
C1 .028(5) .034(6) .058(6) .005(4) .004(4) .004(4)
C2 .027(5) .040(6) .055(6) -.003(4) -.001(4) -.001(5)
C3 .028(5) .046(6) .047(6) .016(5) .002(4) -.013(4)
C4 .030(5) .033(5) .042(5) .012(4) .009(4) -.000(4)
C5 .031(5) .047(6) .043(5) .017(5) .007(4) -.003(4)
C6 .025(5) .046(6) .048(6) .016(4) .014(4) .006(4)
C7 .024(5) .035(5) .045(5) .014(4) .009(4) .007(4)
C8 .036(5) .031(5) .051(6) .007(4) .015(4) .009(4)
C9 .033(5) .030(5) .049(6) -.000(4) .004(4) .005(4)
C10 .041(5) .037(6) .030(5) .007(4) -.002(4) .003(4)
C11 .028(5) .029(5) .042(5) .015(4) .009(4) .007(4)
C12 .023(4) .023(5) .041(5) .004(4) .005(4) .004(4)
C13 .053(6) .064(7) .040(6) .014(5) .005(5) .002(5)
C14 .058(7) .045(6) .048(6) .016(5) .003(5) .013(5)
C15 .033(5) .040(6) .045(5) .002(4) .005(4) .004(4)
C16 .047(6) .046(6) .057(7) .007(5) .017(5) .001(5)
C17 .061(8) .063(8) .080(9) .019(6) .029(7) .003(6)
C18 .114(12) .054(8) .071(8) .015(8) .047(8) -.005(6)
C19 .085(9) .050(7) .033(6) .003(6) .002(5) .015(5)
C20 .044(7) .075(9) .086(9) -.001(6) .022(6) .025(7)
C21 .134(14) .059(8) .042(7) -.011(8) .036(8) .012(5)
C22 .065(9) .074(9) .076(9) .004(7) .005(7) .034(7)
C23 .078(9) .062(8) .068(8) .020(7) -.012(7) .009(6)
C24 .060(8) .049(7) .070(8) .016(6) -.032(6) -.012(6)
C25 .086(10) .052(8) .100(10) -.020(7) .043(8) .016(7)
C26 .21(2) .089(14) .122(15) -.074(15) .082(16) -.046(12)
C27 .20(3) .106(16) .059(10) -.031(15) .036(13) .015(9)
C28 .20(2) .072(11) .098(14) -.003(13) -.066(13) .027(10)
C29 .147(13) .021(6) .058(8) -.013(7) -.027(8) .005(5)
C30 .101(10) .035(6) .060(7) .004(7) -.016(7) .004(5)
C31 .120(14) .052(8) .090(11) .043(9) -.041(9) .002(7)
C32 .065(9) .068(10) .123(13) .042(8) -.036(8) -.031(9)
C33 .032(6) .050(7) .092(9) .022(5) -.003(5) -.014(6)
C34 .027(5) .041(6) .064(7) .004(4) -.003(5) -.006(5)
C35 .095(10) .070(9) .072(9) .004(8) .012(7) -.007(7)
C36 .17(4) .08(3) .12(3) -.05(2) -.06(3) .04(2)

loop_
_atom_type_symbol
_atom_type_description
_atom_type_oxidation_number
_atom_type_number_in_cell
_atom_type_scat_dispersion_real
_atom_type_scat_dispersion_imag
_atom_type_scat_source
C ? 0 71 .002 .002 'Int Tables Vol IV Tables 2.2B and 2.3.1'
H ? 0 70 0 0 'Int Tables Vol IV Tables 2.2B and 2.3.1'
Cl ? 0 4 .132 .159 'Int Tables Vol IV Tables 2.2B and 2.3.1'
N ? 0 14 .004 .003 'Int Tables Vol IV Tables 2.2B and 2.3.1'
O ? 0 19 .008 .006 'Int Tables Vol IV Tables 2.2B and 2.3.1'
Ru ? 0 2 -1.42 .836 'Int Tables Vol IV Tables 2.2B and 2.3.1'

loop_
_diffrn_attenuator_code
_diffrn_attenuator_scale
? ?

loop_
_geom_angle_atom_site_label_1
_geom_angle_atom_site_label_2
_geom_angle_atom_site_label_3
_geom_angle_site_symmetry_1
_geom_angle_site_symmetry_2
_geom_angle_site_symmetry_3
_geom_angle
_geom_angle_publ_flag
N1 Ru N2 . . . 79.5(3) ?
N1 Ru N3 . . . 94.7(3) ?
N1 Ru N5 . . . 176.3(3) ?
N1 Ru N6 . . . 97.7(3) ?
N1 Ru N7 . . . 87.2(3) ?
N2 Ru N3 . . . 88.8(3) ?
N2 Ru N5 . . . 97.0(3) ?
N2 Ru N6 . . . 175.8(3) ?
N2 Ru N7 . . . 94.2(3) ?
N3 Ru N5 . . . 86.5(3) ?
N3 Ru N6 . . . 94.5(3) ?
N3 Ru N7 . . . 176.7(3) ?
N5 Ru N6 . . . 85.7(3) ?
N5 Ru N7 . . . 91.7(3) ?
N6 Ru N7 . . . 82.5(3) ?
O2 Cl1 O4 . . . 105.5(10) ?
O2 Cl1 O6 . . . 102.5(14) ?
O2 Cl1 O8 . . . 116.5(14) ?
O3 Cl1 O5 . . . 116.2(13) ?
O3 Cl1 O7 . . . 116.9(15) ?
O3 Cl1 O9 . . . 95(2) ?
O4 Cl1 O6 . . . 107.4(12) ?
O4 Cl1 O8 . . . 112.7(11) ?
O5 Cl1 O7 . . . 115.0(9) ?
O5 Cl1 O9 . . . 106.4(14) ?
O6 Cl1 O8 . . . 111.3(14) ?
O7 Cl1 O9 . . . 103.7(12) ?
O10 Cl2 O12 . . . 134.6(16) ?
O10 Cl2 O14 . . . 104.5(14) ?
O10 Cl2 O15 . . . 105.7(10) ?
O11 Cl2 O13 . . . 108.1(10) ?
O11 Cl2 O15 . . . 116.7(8) ?
O11 Cl2 O16 . . . 110.5(10) ?
O12 Cl2 O14 . . . 102.3(18) ?
O12 Cl2 O15 . . . 94.9(14) ?
O13 Cl2 O15 . . . 107.6(8) ?
O13 Cl2 O16 . . . 102.8(12) ?
O14 Cl2 O15 . . . 115.3(9) ?
O15 Cl2 O16 . . . 110.1(9) ?
Ru N1 C1 . . . 128.9(6) ?
Ru N1 C12 . . . 114.8(5) ?
C1 N1 C12 . . . 116.2(7) ?
Ru N2 C10 . . . 128.0(6) ?
Ru N2 C11 . . . 114.2(5) ?
C10 N2 C11 . . . 117.8(7) ?
Ru N3 C15 . . . 121.8(6) ?
Ru N3 C19 . . . 123.0(7) ?
C15 N3 C19 . . . 115.2(8) ?
C19 N4 C20 . . . 128.4(12) ?
C19 N4 H17 . . . 100.1 ?
C20 N4 H17 . . . 118.1 ?
Ru N5 C20 . . . 123.7(7) ?
Ru N5 C24 . . . 121.2(7) ?
C20 N5 C24 . . . 114.4(9) ?
Ru N6 C25 . . . 126.8(8) ?
Ru N6 C29 . . . 112.7(8) ?
C25 N6 C29 . . . 120.1(10) ?
Ru N7 C30 . . . 116.6(8) ?
Ru N7 C34 . . . 125.9(7) ?
C30 N7 C34 . . . 117.5(9) ?
N1 C1 C2 . . . 122.3(9) ?
N1 C1 H1 . . . 117.3 ?
C2 C1 H1 . . . 120.3 ?
C1 C2 C3 . . . 120.5(8) ?
C1 C2 H2 . . . 120.4 ?
C3 C2 H2 . . . 118.9 ?
C2 C3 C4 . . . 120.6(8) ?
C2 C3 H3 . . . 120.4 ?
C4 C3 H3 . . . 119.0 ?
C3 C4 C5 . . . 124.8(8) ?
C3 C4 C12 . . . 115.4(8) ?
C5 C4 C12 . . . 119.8(7) ?
C4 C5 C6 . . . 120.5(8) ?
C4 C5 C13 . . . 117.0(8) ?
C6 C5 C13 . . . 122.5(9) ?
C5 C6 C7 . . . 119.7(9) ?
C5 C6 C14 . . . 122.6(8) ?
C7 C6 C14 . . . 117.5(8) ?
C6 C7 C8 . . . 123.5(8) ?
C6 C7 C11 . . . 119.7(7) ?
C8 C7 C11 . . . 116.8(8) ?
C7 C8 C9 . . . 119.2(9) ?
C7 C8 H4 . . . 119.5 ?
C9 C8 H4 . . . 121.3 ?
C8 C9 C10 . . . 120.9(8) ?
C8 C9 H5 . . . 119.6 ?
C10 C9 H5 . . . 119.5 ?
N2 C10 C9 . . . 121.8(7) ?
N2 C10 H6 . . . 120.1 ?
C9 C10 H6 . . . 118.0 ?
N2 C11 C7 . . . 123.3(7) ?
N2 C11 C12 . . . 116.9(8) ?
C7 C11 C12 . . . 119.7(7) ?
N1 C12 C4 . . . 124.9(7) ?
N1 C12 C11 . . . 114.5(7) ?
C4 C12 C11 . . . 120.6(8) ?
C5 C13 H7 . . . 108.6 ?
C5 C13 H8 . . . 108.7 ?
C5 C13 H9 . . . 109.8 ?
H7 C13 H8 . . . 108.6 ?
H7 C13 H9 . . . 110.6 ?
H8 C13 H9 . . . 110.5 ?
C6 C14 H10 . . . 110.2 ?
C6 C14 H11 . . . 110.2 ?
C6 C14 H12 . . . 108.5 ?
H10 C14 H11 . . . 110.0 ?
H10 C14 H12 . . . 109.1 ?
H11 C14 H12 . . . 108.9 ?
N3 C15 C16 . . . 125.3(9) ?
N3 C15 H13 . . . 116.9 ?
C16 C15 H13 . . . 117.8 ?
C15 C16 C17 . . . 118.9(10) ?
C15 C16 H14 . . . 121.7 ?
C17 C16 H14 . . . 119.5 ?
C16 C17 C18 . . . 117.7(12) ?
C16 C17 H15 . . . 122.2 ?
C18 C17 H15 . . . 120.1 ?
C17 C18 C19 . . . 121.0(12) ?
C17 C18 H16 . . . 119.2 ?
C19 C18 H16 . . . 119.8 ?
N3 C19 N4 . . . 120.9(11) ?
N3 C19 C18 . . . 122.0(10) ?
N4 C19 C18 . . . 116.8(10) ?
N4 C20 N5 . . . 122.6(11) ?
N4 C20 C21 . . . 116.5(12) ?
N5 C20 C21 . . . 120.6(11) ?
C20 C21 C22 . . . 115.6(12) ?
C20 C21 H18 . . . 121.2 ?
C22 C21 H18 . . . 123.1 ?
C21 C22 C23 . . . 124.2(13) ?
C21 C22 H19 . . . 112.8 ?
C23 C22 H19 . . . 123.0 ?
C22 C23 C24 . . . 115.8(13) ?
C22 C23 H20 . . . 120.2 ?
C24 C23 H20 . . . 123.9 ?
N5 C24 C23 . . . 128.9(11) ?
N5 C24 H21 . . . 115.4 ?
C23 C24 H21 . . . 115.7 ?
N6 C25 C26 . . . 123.3(15) ?
N6 C25 H22 . . . 119.7 ?
C26 C25 H22 . . . 116.9 ?
C25 C26 C27 . . . 110(2) ?
C25 C26 H23 . . . 136 ?
C27 C26 H23 . . . 113 ?
C26 C27 C28 . . . 126(2) ?
C26 C27 H24 . . . 118 ?
C28 C27 H24 . . . 116 ?
C27 C28 C29 . . . 119(2) ?
C27 C28 H25 . . . 119 ?
C29 C28 H25 . . . 123 ?
N6 C29 C28 . . . 120.7(16) ?
N6 C29 C30 . . . 114.3(9) ?
C28 C29 C30 . . . 124.8(15) ?
N7 C30 C29 . . . 112.1(10) ?
N7 C30 C31 . . . 120.7(12) ?
C29 C30 C31 . . . 127.0(11) ?
C30 C31 C32 . . . 119.8(13) ?
C30 C31 H26 . . . 122.0 ?
C32 C31 H26 . . . 118.2 ?
C31 C32 C33 . . . 120.0(14) ?
C31 C32 H27 . . . 117.2 ?
C33 C32 H27 . . . 122.8 ?
C32 C33 C34 . . . 118.3(12) ?
C32 C33 H28 . . . 119.7 ?
C34 C33 H28 . . . 122.0 ?
N7 C34 C33 . . . 123.7(10) ?
N7 C34 H29 . . . 116.5 ?
C33 C34 H29 . . . 119.7 ?
O1 C35 H30 . . . 117.5 ?
O1 C35 H31 . . . 110.1 ?
O1 C35 H32 . . . 109.9 ?
H30 C35 H31 . . . 105.1 ?
H30 C35 H32 . . . 105.3 ?
H31 C35 H32 . . . 108.6 ?

loop_
_geom_bond_atom_site_label_1
_geom_bond_atom_site_label_2
_geom_bond_site_symmetry_1
_geom_bond_site_symmetry_2
_geom_bond_distance
_geom_bond_publ_flag
Ru N1 . . 2.051(7) ?
Ru N2 . . 2.048(7) ?
Ru N3 . . 2.081(8) ?
Ru N5 . . 2.082(7) ?
Ru N6 . . 2.067(8) ?
Ru N7 . . 2.058(8) ?
Cl1 O2 . . 1.52(2) ?
Cl1 O3 . . 1.38(3) ?
Cl1 O4 . . 1.359(19) ?
Cl1 O5 . . 1.455(15) ?
Cl1 O6 . . 1.44(2) ?
Cl1 O7 . . 1.359(14) ?
Cl1 O8 . . 1.36(3) ?
Cl1 O9 . . 1.55(2) ?
Cl2 O10 . . 1.35(2) ?
Cl2 O11 . . 1.449(14) ?
Cl2 O12 . . 1.32(3) ?
Cl2 O13 . . 1.43(2) ?
Cl2 O14 . . 1.50(3) ?
Cl2 O15 . . 1.412(9) ?
Cl2 O16 . . 1.43(2) ?
O1 C35 . . 1.422(16) ?
O17 C36 . . 1.48(5) ?
N1 C1 . . 1.355(11) ?
N1 C12 . . 1.382(11) ?
N2 C10 . . 1.335(11) ?
N2 C11 . . 1.366(11) ?
N3 C15 . . 1.362(12) ?
N3 C19 . . 1.348(12) ?
N4 C19 . . 1.363(15) ?
N4 C20 . . 1.272(17) ?
N4 H17 . . 1.175 ?
N5 C20 . . 1.321(16) ?
N5 C24 . . 1.341(14) ?
N6 C25 . . 1.294(17) ?
N6 C29 . . 1.405(17) ?
N7 C30 . . 1.353(14) ?
N7 C34 . . 1.324(13) ?
C1 C2 . . 1.367(13) ?
C1 H1 . . .960 ?
C2 C3 . . 1.342(14) ?
C2 H2 . . .954 ?
C3 C4 . . 1.428(12) ?
C3 H3 . . .954 ?
C4 C5 . . 1.450(13) ?
C4 C12 . . 1.367(11) ?
C5 C6 . . 1.363(12) ?
C5 C13 . . 1.507(12) ?
C6 C7 . . 1.447(12) ?
C6 C14 . . 1.479(14) ?
C7 C8 . . 1.419(12) ?
C7 C11 . . 1.395(13) ?
C8 C9 . . 1.348(13) ?
C8 H4 . . .938 ?
C9 C10 . . 1.392(13) ?
C9 H5 . . .956 ?
C10 H6 . . .954 ?
C11 C12 . . 1.428(11) ?
C13 H7 . . .956 ?
C13 H8 . . .955 ?
C13 H9 . . .932 ?
C14 H10 . . .946 ?
C14 H11 . . .949 ?
C14 H12 . . .958 ?
C15 C16 . . 1.359(14) ?
C15 H13 . . .968 ?
C16 C17 . . 1.383(16) ?
C16 H14 . . .940 ?
C17 C18 . . 1.359(19) ?
C17 H15 . . .936 ?
C18 C19 . . 1.40(2) ?
C18 H16 . . .921 ?
C20 C21 . . 1.503(17) ?
C21 C22 . . 1.35(2) ?
C21 H18 . . .964 ?
C22 C23 . . 1.29(2) ?
C22 H19 . . .906 ?
C23 C24 . . 1.355(16) ?
C23 H20 . . .928 ?
C24 H21 . . .963 ?
C25 C26 . . 1.45(3) ?
C25 H22 . . .973 ?
C26 C27 . . 1.45(4) ?
C26 H23 . . .91 ?
C27 C28 . . 1.28(4) ?
C27 H24 . . .91 ?
C28 C29 . . 1.35(2) ?
C28 H25 . . .95 ?
C29 C30 . . 1.63(2) ?
C30 C31 . . 1.39(2) ?
C31 C32 . . 1.34(2) ?
C31 H26 . . .953 ?
C32 C33 . . 1.35(2) ?
C32 H27 . . .960 ?
C33 C34 . . 1.370(15) ?
C33 H28 . . .966 ?
C34 H29 . . .950 ?
C35 H30 . . .980 ?
C35 H31 . . .957 ?
C35 H32 . . .953 ?

loop_
_geom_hbond_atom_site_label_D
_geom_hbond_atom_site_label_H
_geom_hbond_atom_site_label_A
_geom_hbond_site_symmetry_D
_geom_hbond_site_symmetry_H
_geom_hbond_site_symmetry_A
_geom_hbond_distance_DH
_geom_hbond_distance_HA
_geom_hbond_distance_DA
_geom_hbond_angle_DHA
_geom_hbond_publ_flag
? ? ? ? ? ? ? ? ? ? ?

loop_
_geom_torsion_atom_site_label_1
_geom_torsion_atom_site_label_2
_geom_torsion_atom_site_label_3
_geom_torsion_atom_site_label_4
_geom_torsion_site_symmetry_1
_geom_torsion_site_symmetry_2
_geom_torsion_site_symmetry_3
_geom_torsion_site_symmetry_4
_geom_torsion
_geom_torsion_publ_flag
? ? ? ? ? ? ? ? ? ?
